data_2211403
loop_
_publ_author_name
'Mrvo\<s-Sermek, Draginja'
'Star\<cevi\'c, Kristina'
'Karminski-Zamola, Grace '

_publ_section_title
;
 Methyl (<i>E</i>)-3-(5-cyano-2-furyl)-2-phenylacrylate
;
_journal_coeditor_code GK2028
_journal_issue 12
_journal_name_full 'Acta Crystallographica Section E'
_journal_page_first o5490
_journal_page_last o5491
_journal_paper_doi 10.1107/S1600536806046356
_journal_volume 62
_journal_year 2006
_chemical_formula_iupac 'C15 H11 N O3'
_chemical_formula_moiety 'C15 H11 N O3'
_chemical_formula_sum 'C15 H11 N O3'
_chemical_formula_weight 253.25
_chemical_melting_point 358
_chemical_name_systematic
;
Methyl (E)-3-(5-cyano-2-furyl)-2-phenylacrylate
;
_space_group_IT_number 14
_symmetry_cell_setting monoclinic
_symmetry_space_group_name_Hall '-P 2ybc'
_symmetry_space_group_name_H-M 'P 1 21/c 1'
_atom_sites_solution_hydrogens difmap
_atom_sites_solution_primary direct
_atom_sites_solution_secondary difmap
_cell_angle_alpha 90.00
_cell_angle_beta 102.180(8)
_cell_angle_gamma 90.00
_cell_formula_units_Z 4
_cell_length_a 6.2701(5)
_cell_length_b 19.948(2)
_cell_length_c 10.6720(10)
_cell_measurement_reflns_used 4964
_cell_measurement_temperature 293(2)
_cell_measurement_theta_max 28.9
_cell_measurement_theta_min 2.4
_cell_volume 1304.8(2)
_computing_cell_refinement CrysAlisCCD
_computing_data_collection 'CrysAlisCCD (Oxford Diffraction, 2004)'
_computing_data_reduction 'CrysAlisRED (Oxford Diffraction, 2004)'
_computing_molecular_graphics 'PLATON (Spek, 2003)'
_computing_publication_material SHELXL97
_computing_structure_refinement 'SHELXL97 (Sheldrick, 1997)'
_computing_structure_solution 'SHELXS97 (Sheldrick, 1997)'
_diffrn_ambient_temperature 293(2)
_diffrn_measured_fraction_theta_full 0.995
_diffrn_measured_fraction_theta_max 0.995
_diffrn_measurement_device_type 'Oxford Diffraction Xcalibur2'
_diffrn_measurement_method \w
_diffrn_radiation_monochromator graphite
_diffrn_radiation_source 'fine-focus sealed tube'
_diffrn_radiation_type MoK\a
_diffrn_radiation_wavelength 0.71073
_diffrn_reflns_av_R_equivalents 0.0438
_diffrn_reflns_av_sigmaI/netI 0.0510
_diffrn_reflns_limit_h_max 8
_diffrn_reflns_limit_h_min -8
_diffrn_reflns_limit_k_max 26
_diffrn_reflns_limit_k_min -26
_diffrn_reflns_limit_l_max 14
_diffrn_reflns_limit_l_min -14
_diffrn_reflns_number 16533
_diffrn_reflns_theta_full 28.00
_diffrn_reflns_theta_max 28.00
_diffrn_reflns_theta_min 4.32
_diffrn_standards_decay_% 0
_diffrn_standards_interval_time 0
_diffrn_standards_number 0
_exptl_absorpt_coefficient_mu 0.091
_exptl_absorpt_correction_type none
_exptl_crystal_colour colourless
_exptl_crystal_density_diffrn 1.289
_exptl_crystal_density_method 'not measured'
_exptl_crystal_description prism
_exptl_crystal_F_000 528
_exptl_crystal_size_max 0.46
_exptl_crystal_size_mid 0.41
_exptl_crystal_size_min 0.38
_refine_diff_density_max 0.145
_refine_diff_density_min -0.177
_refine_ls_extinction_method none
_refine_ls_goodness_of_fit_ref 1.124
_refine_ls_hydrogen_treatment mixed
_refine_ls_matrix_type full
_refine_ls_number_parameters 205
_refine_ls_number_reflns 3138
_refine_ls_number_restraints 0
_refine_ls_restrained_S_all 1.124
_refine_ls_R_factor_all 0.0644
_refine_ls_R_factor_gt 0.0578
_refine_ls_shift/su_max 0.001
_refine_ls_shift/su_mean 0.000
_refine_ls_structure_factor_coef Fsqd
_refine_ls_weighting_details 'calc w=1/[\s^2^(Fo^2^)+(0.055P)^2^+0.3164P] where P=(Fo^2^+2Fc^2^)/3'
_refine_ls_weighting_scheme calc
_refine_ls_wR_factor_gt 0.1356
_refine_ls_wR_factor_ref 0.1394
_reflns_number_gt 2918
_reflns_number_total 3138
_reflns_threshold_expression I>2\s(I)
_cod_data_source_file gk2028.cif
_cod_data_source_block I
_cod_original_sg_symbol_H-M 'P 21/c'
_cod_database_code 2211403
_cod_database_fobs_code 2211403

loop_
_symmetry_equiv_pos_as_xyz
'x, y, z'
'-x, y+1/2, -z+1/2'
'-x, -y, -z'
'x, -y-1/2, z-1/2'

loop_
_atom_site_type_symbol
_atom_site_label
_atom_site_fract_x
_atom_site_fract_y
_atom_site_fract_z
_atom_site_U_iso_or_equiv
_atom_site_adp_type
_atom_site_calc_flag
_atom_site_refinement_flags
_atom_site_occupancy
N N1 1.6961(3) 0.50750(10) 0.3800(2) 0.0918(6) Uani d . 1
O O1 1.21538(17) 0.42841(5) 0.26277(11) 0.0515(3) Uani d . 1
O O2 0.3984(2) 0.30190(6) -0.00806(15) 0.0757(4) Uani d . 1
O O3 0.4870(2) 0.40807(6) 0.03430(13) 0.0668(4) Uani d . 1
C C1 1.4112(2) 0.41414(8) 0.34229(15) 0.0490(4) Uani d . 1
C C2 1.4195(3) 0.34994(8) 0.38060(16) 0.0521(4) Uani d . 1
C C3 1.2185(3) 0.32118(8) 0.32163(15) 0.0491(4) Uani d . 1
C C4 1.0982(2) 0.36966(7) 0.25061(14) 0.0438(3) Uani d . 1
C C5 1.5678(3) 0.46658(9) 0.36372(18) 0.0620(4) Uani d . 1
C C6 0.8832(2) 0.37541(7) 0.16988(15) 0.0469(3) Uani d . 1
C C7 0.7433(2) 0.32587(7) 0.12510(14) 0.0431(3) Uani d . 1
C C8 0.5262(2) 0.34250(8) 0.04422(14) 0.0475(3) Uani d . 1
C C9 0.2818(3) 0.42785(11) -0.0468(2) 0.0759(6) Uani d . 1
H H9A 0.2923 0.4248 -0.1350 0.114 Uiso calc R 1
H H9B 0.2488 0.4732 -0.0274 0.114 Uiso calc R 1
H H9C 0.1680 0.3987 -0.0317 0.114 Uiso calc R 1
C C10 0.7903(2) 0.25307(7) 0.14432(14) 0.0433(3) Uani d . 1
C C11 0.9504(3) 0.22286(8) 0.09217(17) 0.0528(4) Uani d . 1
C C12 0.9901(3) 0.15485(9) 0.10667(19) 0.0601(4) Uani d . 1
C C13 0.8715(3) 0.11639(9) 0.17296(19) 0.0626(5) Uani d . 1
C C14 0.7123(4) 0.14569(9) 0.2259(2) 0.0682(5) Uani d . 1
C C15 0.6711(3) 0.21355(9) 0.21171(18) 0.0593(4) Uani d . 1
H H2 1.539(3) 0.3284(11) 0.441(2) 0.075(6) Uiso d . 1
H H3 1.173(3) 0.2772(10) 0.3290(17) 0.060(5) Uiso d . 1
H H6 0.834(3) 0.4215(9) 0.1477(16) 0.056(5) Uiso d . 1
H H11 1.033(3) 0.2500(10) 0.0467(18) 0.066(6) Uiso d . 1
H H12 1.103(3) 0.1354(11) 0.070(2) 0.075(6) Uiso d . 1
H H13 0.895(3) 0.0691(11) 0.1790(19) 0.071(6) Uiso d . 1
H H14 0.624(4) 0.1183(13) 0.272(2) 0.102(8) Uiso d . 1
H H15 0.558(4) 0.2329(12) 0.246(2) 0.092(7) Uiso d . 1

loop_
_atom_site_aniso_label
_atom_site_aniso_U_11
_atom_site_aniso_U_22
_atom_site_aniso_U_33
_atom_site_aniso_U_12
_atom_site_aniso_U_13
_atom_site_aniso_U_23
N1 0.0766(11) 0.0746(12) 0.1183(16) -0.0307(10) 0.0074(11) -0.0052(11)
O1 0.0480(6) 0.0378(5) 0.0647(7) -0.0040(4) 0.0025(5) 0.0010(4)
O2 0.0558(7) 0.0552(7) 0.1032(10) -0.0070(6) -0.0123(7) -0.0103(7)
O3 0.0558(7) 0.0465(6) 0.0857(9) 0.0051(5) -0.0130(6) 0.0025(6)
C1 0.0443(7) 0.0483(8) 0.0519(8) -0.0032(6) 0.0046(6) -0.0057(6)
C2 0.0511(8) 0.0470(8) 0.0533(8) 0.0021(7) -0.0003(7) -0.0013(6)
C3 0.0532(8) 0.0377(7) 0.0534(8) -0.0010(6) 0.0044(7) 0.0003(6)
C4 0.0445(7) 0.0355(7) 0.0507(8) -0.0034(5) 0.0088(6) -0.0031(6)
C5 0.0565(10) 0.0558(10) 0.0703(11) -0.0093(8) 0.0056(8) -0.0039(8)
C6 0.0448(8) 0.0377(7) 0.0562(8) 0.0021(6) 0.0063(6) 0.0009(6)
C7 0.0414(7) 0.0400(7) 0.0483(7) 0.0001(5) 0.0105(6) -0.0025(6)
C8 0.0451(8) 0.0444(8) 0.0521(8) -0.0010(6) 0.0084(6) -0.0026(6)
C9 0.0606(11) 0.0689(12) 0.0862(14) 0.0112(9) -0.0118(10) 0.0155(10)
C10 0.0422(7) 0.0377(7) 0.0493(7) -0.0020(5) 0.0079(6) -0.0050(5)
C11 0.0486(8) 0.0468(8) 0.0648(10) -0.0012(7) 0.0162(7) -0.0041(7)
C12 0.0549(9) 0.0499(9) 0.0752(11) 0.0089(7) 0.0128(8) -0.0084(8)
C13 0.0712(11) 0.0407(8) 0.0703(11) 0.0047(8) 0.0020(9) 0.0011(7)
C14 0.0859(13) 0.0483(9) 0.0751(12) -0.0056(9) 0.0277(10) 0.0075(8)
C15 0.0659(11) 0.0487(9) 0.0706(11) -0.0003(8) 0.0310(9) -0.0014(7)

loop_
_atom_type_symbol
_atom_type_description
_atom_type_scat_dispersion_real
_atom_type_scat_dispersion_imag
_atom_type_scat_source
C C 0.0033 0.0016 'International Tables Vol C Tables 4.2.6.8 and 6.1.1.4'
H H 0.0000 0.0000 'International Tables Vol C Tables 4.2.6.8 and 6.1.1.4'
N N 0.0061 0.0033 'International Tables Vol C Tables 4.2.6.8 and 6.1.1.4'
O O 0.0106 0.0060 'International Tables Vol C Tables 4.2.6.8 and 6.1.1.4'

loop_
_geom_angle_atom_site_label_1
_geom_angle_atom_site_label_2
_geom_angle_atom_site_label_3
_geom_angle
_geom_angle_publ_flag
C1 O1 C4 105.86(11) no
C8 O3 C9 116.24(14) no
C2 C1 O1 111.08(13) no
C2 C1 C5 132.32(15) no
O1 C1 C5 116.51(14) no
C1 C2 C3 106.24(14) no
C1 C2 H2 126.6(12) no
C3 C2 H2 127.2(12) no
C4 C3 C2 107.44(14) no
C4 C3 H3 125.1(12) no
C2 C3 H3 127.4(11) no
C3 C4 O1 109.38(13) no
C3 C4 C6 136.91(14) no
O1 C4 C6 113.70(12) no
N1 C5 C1 178.4(2) no
C7 C6 C4 127.79(14) no
C7 C6 H6 117.2(10) no
C4 C6 H6 115.0(10) no
C6 C7 C8 119.50(13) no
C6 C7 C10 125.07(13) no
C8 C7 C10 115.36(12) no
O2 C8 O3 122.41(14) no
O2 C8 C7 124.23(15) no
O3 C8 C7 113.35(12) no
O3 C9 H9A 109.5 no
O3 C9 H9B 109.5 no
H9A C9 H9B 109.5 no
O3 C9 H9C 109.5 no
H9A C9 H9C 109.5 no
H9B C9 H9C 109.5 no
C11 C10 C15 118.48(14) no
C11 C10 C7 120.60(14) no
C15 C10 C7 120.90(14) no
C12 C11 C10 120.74(16) no
C12 C11 H11 120.7(12) no
C10 C11 H11 118.5(12) no
C13 C12 C11 120.30(17) no
C13 C12 H12 121.0(13) no
C11 C12 H12 118.7(13) no
C12 C13 C14 119.70(16) no
C12 C13 H13 119.6(12) no
C14 C13 H13 120.6(12) no
C13 C14 C15 120.44(18) no
C13 C14 H14 120.3(15) no
C15 C14 H14 119.2(15) no
C14 C15 C10 120.34(17) no
C14 C15 H15 119.7(15) no
C10 C15 H15 119.9(15) no

loop_
_geom_bond_atom_site_label_1
_geom_bond_atom_site_label_2
_geom_bond_distance
_geom_bond_publ_flag
N1 C5 1.134(2) no
O1 C1 1.3672(18) no
O1 C4 1.3749(17) no
O2 C8 1.1917(18) no
O3 C8 1.3309(19) no
O3 C9 1.445(2) no
C1 C2 1.342(2) no
C1 C5 1.420(2) no
C2 C3 1.406(2) no
C2 H2 0.98(2) no
C3 C4 1.356(2) no
C3 H3 0.93(2) no
C4 C6 1.443(2) no
C6 C7 1.341(2) no
C6 H6 0.982(18) no
C7 C8 1.487(2) no
C7 C10 1.4874(19) no
C9 H9A 0.9600 no
C9 H9B 0.9600 no
C9 H9C 0.9600 no
C10 C11 1.384(2) no
C10 C15 1.387(2) no
C11 C12 1.382(2) no
C11 H11 0.95(2) no
C12 C13 1.365(3) no
C12 H12 0.96(2) no
C13 C14 1.377(3) no
C13 H13 0.96(2) no
C14 C15 1.380(3) no
C14 H14 0.98(3) no
C15 H15 0.95(2) no

loop_
_geom_hbond_atom_site_label_D
_geom_hbond_atom_site_label_H
_geom_hbond_atom_site_label_A
_geom_hbond_site_symmetry_A
_geom_hbond_distance_DH
_geom_hbond_distance_HA
_geom_hbond_distance_DA
_geom_hbond_angle_DHA
_geom_hbond_publ_flag
C3 H3 O2 4_666 0.93(2) 2.54(2) 3.121(2) 120.0(10) yes
C2 H2 Cg 4_666 0.98(2) 2.65(2) 3.566(2) 156(2) yes
C2 H2 C10 4_666 0.97(2) 2.91(2) 3.846(2) 163(2) n
C2 H2 C11 4_666 0.97(2) 2.93(2) 3.889(3) 170(2) n
C2 H2 C12 4_666 0.97(2) 3.03(2) 3.872(3) 147(2) n
C2 H2 C13 4_666 0.97(2) 3.09(2) 3.807(3) 132(2) n
C2 H2 C14 4_666 0.97(2) 3.06(2) 3.756(3) 130(2) n
C2 H2 C15 4_666 0.97(2) 2.97(2) 3.772(3) 141(2) n

loop_
_geom_torsion_atom_site_label_1
_geom_torsion_atom_site_label_2
_geom_torsion_atom_site_label_3
_geom_torsion_atom_site_label_4
_geom_torsion
_geom_torsion_publ_flag
C4 O1 C1 C2 -0.64(18) no
C4 O1 C1 C5 176.35(14) no
O1 C1 C2 C3 0.50(19) no
C5 C1 C2 C3 -175.86(18) no
C1 C2 C3 C4 -0.16(19) no
C2 C3 C4 O1 -0.23(18) no
C2 C3 C4 C6 -178.79(18) no
C1 O1 C4 C3 0.52(17) no
C1 O1 C4 C6 179.45(13) no
C3 C4 C6 C7 -11.7(3) no
O1 C4 C6 C7 169.78(15) no
C4 C6 C7 C8 179.03(14) no
C4 C6 C7 C10 -4.1(3) no
C9 O3 C8 O2 -1.6(3) no
C9 O3 C8 C7 177.87(15) no
C6 C7 C8 O2 173.79(17) no
C10 C7 C8 O2 -3.4(2) no
C6 C7 C8 O3 -5.7(2) no
C10 C7 C8 O3 177.14(13) no
C6 C7 C10 C11 -64.5(2) no
C8 C7 C10 C11 112.55(16) no
C6 C7 C10 C15 117.35(18) no
C8 C7 C10 C15 -65.65(19) no
C15 C10 C11 C12 0.2(2) no
C7 C10 C11 C12 -178.09(15) no
C10 C11 C12 C13 0.0(3) no
C11 C12 C13 C14 -0.2(3) no
C12 C13 C14 C15 0.4(3) no
C13 C14 C15 C10 -0.3(3) no
C11 C10 C15 C14 0.0(3) no
C7 C10 C15 C14 178.23(17) no

loop_
_cod_related_entry_id
_cod_related_entry_database
_cod_related_entry_code
1 ChemSpider 30655112
